data_7713679
loop_
_publ_author_name
'Wang, Bing'
'Chen, Wenhao'
'Yang, Jiangnan'
'Lu, Linfang'
'Liu, Jiyong'
'Shen, Liang'
'Wu, Di'

_publ_section_title
;
 N-heterocyclic imine-based bis-gallium(I) carbene analog featuring a
 four-membered Ga2N2 ring
;
_journal_name_full 'Dalton Transactions'
_journal_paper_doi 10.1039/D3DT00782K
_journal_year 2023
_chemical_formula_moiety 'C54 H72 Cl2 Ge2 N6'
_chemical_formula_sum 'C54 H72 Cl2 Ge2 N6'
_chemical_formula_weight 1021.25
_space_group_crystal_system monoclinic
_space_group_IT_number 14
_space_group_name_Hall '-P 2yn'
_space_group_name_H-M_alt 'P 1 21/n 1'
_atom_sites_solution_hydrogens geom
_atom_sites_solution_primary dual
_audit_creation_date 2020-11-19
_audit_creation_method
;
Olex2 1.2
(compiled 2018.05.29 svn.r3508 for OlexSys, GUI svn.r5506)
;
_audit_update_record
;
2022-04-26 deposited with the CCDC.	2023-07-19 downloaded from the CCDC.
;
_cell_angle_alpha 90
_cell_angle_beta 103.570(5)
_cell_angle_gamma 90
_cell_formula_units_Z 2
_cell_length_a 12.797(2)
_cell_length_b 13.824(2)
_cell_length_c 15.574(2)
_cell_measurement_reflns_used 3334
_cell_measurement_temperature 170(2)
_cell_measurement_theta_max 24.41
_cell_measurement_theta_min 2.20
_cell_volume 2678.2(7)
_computing_cell_refinement 'SAINT V8.40B (Bruker Nano, Inc., 2019)'
_computing_data_collection 'Bruker Instrument Service vV6.2.14'
_computing_data_reduction 'SAINT V8.40B (Bruker Nano, Inc., 2019)'
_computing_molecular_graphics 'Olex2 (Dolomanov et al., 2009)'
_computing_publication_material 'Olex2 (Dolomanov et al., 2009)'
_computing_structure_refinement 'ShelXL (Sheldrick, 2015)'
_computing_structure_solution 'ShelXT (Sheldrick, 2015)'
_diffrn_ambient_temperature 170.0
_diffrn_measured_fraction_theta_full 0.993
_diffrn_measured_fraction_theta_max 0.986
_diffrn_measurement_device_type 'zju Bruker D8 Venture Ims3.0'
_diffrn_measurement_method '\f and \w scans'
_diffrn_radiation_type MoK\a
_diffrn_radiation_wavelength 0.71073
_diffrn_reflns_av_R_equivalents 0.0961
_diffrn_reflns_av_unetI/netI 0.0879
_diffrn_reflns_Laue_measured_fraction_full 0.993
_diffrn_reflns_Laue_measured_fraction_max 0.986
_diffrn_reflns_limit_h_max 16
_diffrn_reflns_limit_h_min -16
_diffrn_reflns_limit_k_max 17
_diffrn_reflns_limit_k_min -17
_diffrn_reflns_limit_l_max 19
_diffrn_reflns_limit_l_min -17
_diffrn_reflns_number 23120
_diffrn_reflns_point_group_measured_fraction_full 0.993
_diffrn_reflns_point_group_measured_fraction_max 0.986
_diffrn_reflns_theta_full 25.242
_diffrn_reflns_theta_max 27.199
_diffrn_reflns_theta_min 2.691
_diffrn_standards_number 0
_exptl_absorpt_coefficient_mu 1.262
_exptl_absorpt_correction_T_max 0.7455
_exptl_absorpt_correction_T_min 0.6019
_exptl_absorpt_correction_type multi-scan
_exptl_absorpt_process_details
;
SADABS-2016/2 (Bruker,2016/2) was used for absorption correction.
wR2(int) was 0.1046 before and 0.0585 after correction.
The Ratio of minimum to maximum transmission is 0.8074.
The \l/2 correction factor is Not present.
;
_exptl_crystal_colour colourless
_exptl_crystal_colour_primary colourless
_exptl_crystal_density_diffrn 1.266
_exptl_crystal_description block
_exptl_crystal_F_000 1072
_exptl_crystal_size_max 0.09
_exptl_crystal_size_mid 0.04
_exptl_crystal_size_min 0.03
_refine_diff_density_max 1.274
_refine_diff_density_min -1.045
_refine_diff_density_rms 0.078
_refine_ls_extinction_method none
_refine_ls_goodness_of_fit_ref 1.036
_refine_ls_hydrogen_treatment constr
_refine_ls_matrix_type full
_refine_ls_number_parameters 314
_refine_ls_number_reflns 5886
_refine_ls_number_restraints 31
_refine_ls_restrained_S_all 1.059
_refine_ls_R_factor_all 0.1501
_refine_ls_R_factor_gt 0.0779
_refine_ls_shift/su_max 0.002
_refine_ls_shift/su_mean 0.000
_refine_ls_structure_factor_coef Fsqd
_refine_ls_weighting_details 'w=1/[\s^2^(Fo^2^)+(0.0976P)^2^+3.4875P] where P=(Fo^2^+2Fc^2^)/3'
_refine_ls_weighting_scheme calc
_refine_ls_wR_factor_gt 0.1891
_refine_ls_wR_factor_ref 0.2301
_reflns_Friedel_coverage 0.000
_reflns_number_gt 3217
_reflns_number_total 5886
_reflns_threshold_expression 'I > 2\s(I)'
_cod_data_source_file d3dt00782k2.cif
_cod_data_source_block mo_201111_yjn_1109_4_0m
_cod_database_code 7713679
_shelx_shelxl_version_number 2018/3
_shelx_space_group_comment
;
The symmetry employed for this shelxl refinement is uniquely defined
by the following loop, which should always be used as a source of
symmetry information in preference to the above space-group names.
They are only intended as comments.
;
_shelx_estimated_absorpt_t_max 0.963
_shelx_estimated_absorpt_t_min 0.895
_olex2_refinement_description
;
1. Fixed Uiso
 At 1.2 times of:
  All C(H) groups
 At 1.5 times of:
  All C(H,H,H) groups
2. Restrained distances
 Ge1-Cl1 \\sim Ge1A-Cl1A
 with sigma of 0.02
3. Uiso/Uaniso restraints and constraints
Ge1 \\sim Cl1 \\sim Ge1A \\sim Cl1A: within 3A with sigma of 0.01 and sigma for
terminal atoms of 0.02
4. Others
 Sof(Ge1A)=Sof(Cl1A)=1-FVAR(1)
 Sof(Ge1)=Sof(Cl1)=FVAR(1)
5.a Ternary CH refined with riding coordinates:
 C10(H10), C13(H13), C22(H22), C25(H25)
5.b Me refined with riding coordinates:
 C14(H14A,H14B,H14C), C15(H15A,H15B,H15C)
5.c Aromatic/amide H refined with riding coordinates:
 C2(H2), C3(H3), C6(H6), C7(H7), C8(H8), C18(H18), C19(H19), C20(H20)
5.d Idealised Me refined as rotating group:
 C11(H11A,H11B,H11C), C12(H12A,H12B,H12C), C23(H23A,H23B,H23C), C24(H24A,H24B,
 H24C), C26(H26A,H26B,H26C), C27(H27A,H27B,H27C)
;
_olex2_submission_special_instructions 'No special instructions were received'

loop_
_space_group_symop_operation_xyz
'x, y, z'
'-x+1/2, y+1/2, -z+1/2'
'-x, -y, -z'
'x-1/2, -y-1/2, z-1/2'

loop_
_atom_site_label
_atom_site_type_symbol
_atom_site_fract_x
_atom_site_fract_y
_atom_site_fract_z
_atom_site_U_iso_or_equiv
_atom_site_adp_type
_atom_site_occupancy
_atom_site_site_symmetry_order
_atom_site_calc_flag
_atom_site_refinement_flags_posn
_atom_site_refinement_flags_adp
_atom_site_refinement_flags_occupancy
_atom_site_disorder_assembly
_atom_site_disorder_group
N1 N 0.5325(3) 0.4361(2) 0.5567(3) 0.0400(9) Uani 1 1 d . . . . .
N2 N 0.5393(3) 0.3632(3) 0.6979(3) 0.0559(11) Uani 1 1 d . . . . .
N3 N 0.6713(3) 0.3288(3) 0.6359(3) 0.0479(10) Uani 1 1 d . . . . .
C1 C 0.5766(4) 0.3812(3) 0.6236(3) 0.0439(11) Uani 1 1 d . . . . .
C2 C 0.6109(5) 0.3031(5) 0.7550(4) 0.0721(18) Uani 1 1 d . . . . .
H2 H 0.603672 0.281235 0.811173 0.087 Uiso 1 1 calc R . . . .
C3 C 0.6914(5) 0.2816(4) 0.7175(4) 0.0638(16) Uani 1 1 d . . . . .
H3 H 0.751368 0.241513 0.741658 0.077 Uiso 1 1 calc R . . . .
C4 C 0.4321(5) 0.3887(5) 0.7068(4) 0.0686(17) Uani 1 1 d . . . . .
C5 C 0.3474(5) 0.3307(5) 0.6619(5) 0.079(2) Uani 1 1 d . . . . .
C6 C 0.2441(6) 0.3575(7) 0.6725(7) 0.108(3) Uani 1 1 d . . . . .
H6 H 0.182533 0.322167 0.642688 0.130 Uiso 1 1 calc R . . . .
C7 C 0.2329(9) 0.4334(10) 0.7251(8) 0.134(4) Uani 1 1 d . . . . .
H7 H 0.163126 0.451785 0.730349 0.161 Uiso 1 1 calc R . . . .
C8 C 0.3182(8) 0.4825(9) 0.7695(7) 0.137(4) Uani 1 1 d . . . . .
H8 H 0.306980 0.532801 0.807943 0.164 Uiso 1 1 calc R . . . .
C9 C 0.4225(7) 0.4641(7) 0.7625(5) 0.097(3) Uani 1 1 d . . . . .
C10 C 0.3633(6) 0.2442(5) 0.6083(7) 0.100(3) Uani 1 1 d . . . . .
H10 H 0.426648 0.258100 0.582937 0.119 Uiso 1 1 calc R . . . .
C11 C 0.3910(9) 0.1550(6) 0.6668(10) 0.190(7) Uani 1 1 d . . . . .
H11A H 0.460271 0.164857 0.708883 0.284 Uiso 1 1 calc GR . . . .
H11B H 0.395697 0.098388 0.629969 0.284 Uiso 1 1 calc GR . . . .
H11C H 0.334968 0.144277 0.699173 0.284 Uiso 1 1 calc GR . . . .
C12 C 0.2691(8) 0.2206(6) 0.5314(8) 0.135(4) Uani 1 1 d . . . . .
H12A H 0.206047 0.204214 0.553987 0.202 Uiso 1 1 calc GR . . . .
H12B H 0.287922 0.165457 0.498367 0.202 Uiso 1 1 calc GR . . . .
H12C H 0.252803 0.276823 0.492218 0.202 Uiso 1 1 calc GR . . . .
C13 C 0.5157(8) 0.5204(8) 0.8153(6) 0.124(3) Uani 1 1 d . . . . .
H13 H 0.577077 0.513500 0.786150 0.149 Uiso 1 1 calc R . . . .
C14 C 0.4938(10) 0.6269(9) 0.8231(9) 0.191(7) Uani 1 1 d . . . . .
H14A H 0.558233 0.658564 0.858402 0.286 Uiso 1 1 calc R . . . .
H14B H 0.474854 0.655904 0.764111 0.286 Uiso 1 1 calc R . . . .
H14C H 0.434113 0.635383 0.852005 0.286 Uiso 1 1 calc R . . . .
C15 C 0.5491(12) 0.4705(13) 0.9100(8) 0.211(8) Uani 1 1 d . . . . .
H15A H 0.610213 0.505230 0.946872 0.317 Uiso 1 1 calc R . . . .
H15B H 0.488251 0.472400 0.938198 0.317 Uiso 1 1 calc R . . . .
H15C H 0.569517 0.403047 0.903309 0.317 Uiso 1 1 calc R . . . .
C16 C 0.7362(4) 0.3163(3) 0.5732(4) 0.0487(12) Uani 1 1 d . . . . .
C17 C 0.8193(4) 0.3817(3) 0.5739(4) 0.0539(13) Uani 1 1 d . . . . .
C18 C 0.8832(5) 0.3662(4) 0.5161(5) 0.0760(19) Uani 1 1 d . . . . .
H18 H 0.941314 0.409022 0.516323 0.091 Uiso 1 1 calc R . . . .
C19 C 0.8654(7) 0.2903(5) 0.4578(5) 0.090(2) Uani 1 1 d . . . . .
H19 H 0.910237 0.281693 0.417645 0.108 Uiso 1 1 calc R . . . .
C20 C 0.7833(7) 0.2270(5) 0.4575(5) 0.088(2) Uani 1 1 d . . . . .
H20 H 0.771480 0.174667 0.416860 0.106 Uiso 1 1 calc R . . . .
C21 C 0.7166(5) 0.2380(4) 0.5158(5) 0.0709(17) Uani 1 1 d . . . . .
C22 C 0.8378(5) 0.4664(4) 0.6370(5) 0.0715(18) Uani 1 1 d . . . . .
H22 H 0.766964 0.484992 0.648807 0.086 Uiso 1 1 calc R . . . .
C23 C 0.9119(8) 0.4361(7) 0.7243(6) 0.126(4) Uani 1 1 d . . . . .
H23A H 0.881902 0.379320 0.747540 0.189 Uiso 1 1 calc GR . . . .
H23B H 0.918577 0.489431 0.766786 0.189 Uiso 1 1 calc GR . . . .
H23C H 0.983030 0.420217 0.714914 0.189 Uiso 1 1 calc GR . . . .
C24 C 0.8836(8) 0.5550(5) 0.6000(6) 0.113(3) Uani 1 1 d . . . . .
H24A H 0.958167 0.542164 0.597470 0.170 Uiso 1 1 calc GR . . . .
H24B H 0.881519 0.610807 0.638358 0.170 Uiso 1 1 calc GR . . . .
H24C H 0.840599 0.568843 0.540453 0.170 Uiso 1 1 calc GR . . . .
C25 C 0.6274(7) 0.1662(5) 0.5169(7) 0.109(3) Uani 1 1 d . . . . .
H25 H 0.574406 0.198653 0.545433 0.131 Uiso 1 1 calc R . . . .
C26 C 0.6714(11) 0.0770(7) 0.5731(8) 0.168(5) Uani 1 1 d . . . . .
H26A H 0.717447 0.039574 0.543167 0.251 Uiso 1 1 calc GR . . . .
H26B H 0.611386 0.036617 0.580820 0.251 Uiso 1 1 calc GR . . . .
H26C H 0.713480 0.098113 0.630995 0.251 Uiso 1 1 calc GR . . . .
C27 C 0.5672(8) 0.1353(6) 0.4238(7) 0.146(4) Uani 1 1 d . . . . .
H27A H 0.542253 0.192901 0.388168 0.219 Uiso 1 1 calc GR . . . .
H27B H 0.505313 0.095218 0.427634 0.219 Uiso 1 1 calc GR . . . .
H27C H 0.615619 0.098064 0.396080 0.219 Uiso 1 1 calc GR . . . .
Ge1 Ge 0.44115(7) 0.55002(5) 0.56161(5) 0.0535(3) Uani 0.838(2) 1 d D U P A 1
Cl1 Cl 0.6024(2) 0.64401(14) 0.62892(15) 0.0922(8) Uani 0.838(2) 1 d D U P A 1
Ge1A Ge 0.3872(3) 0.4936(4) 0.5182(3) 0.072(2) Uani 0.162(2) 1 d D U P A 2
Cl1A Cl 0.4875(17) 0.6205(12) 0.6237(12) 0.152(5) Uani 0.162(2) 1 d D U P A 2

loop_
_atom_site_aniso_label
_atom_site_aniso_U_11
_atom_site_aniso_U_22
_atom_site_aniso_U_33
_atom_site_aniso_U_23
_atom_site_aniso_U_13
_atom_site_aniso_U_12
N1 0.032(2) 0.0392(19) 0.047(2) 0.0066(17) 0.0051(18) -0.0019(15)
N2 0.037(2) 0.077(3) 0.056(3) 0.022(2) 0.016(2) 0.004(2)
N3 0.038(2) 0.050(2) 0.055(3) 0.0161(19) 0.010(2) 0.0031(17)
C1 0.034(3) 0.048(3) 0.048(3) 0.006(2) 0.006(2) -0.004(2)
C2 0.056(4) 0.091(4) 0.066(4) 0.041(3) 0.008(3) 0.009(3)
C3 0.043(3) 0.076(4) 0.068(4) 0.036(3) 0.005(3) 0.002(3)
C4 0.040(3) 0.094(4) 0.074(4) 0.028(4) 0.018(3) -0.001(3)
C5 0.047(4) 0.090(5) 0.104(5) 0.049(4) 0.024(4) 0.001(3)
C6 0.052(4) 0.132(7) 0.146(8) 0.055(6) 0.031(5) -0.004(4)
C7 0.077(7) 0.188(11) 0.162(11) 0.026(8) 0.078(7) 0.013(7)
C8 0.080(7) 0.210(11) 0.143(9) -0.005(8) 0.071(7) 0.021(7)
C9 0.076(5) 0.149(7) 0.080(5) 0.002(5) 0.045(4) 0.018(5)
C10 0.056(4) 0.069(4) 0.171(8) 0.028(5) 0.020(5) -0.013(3)
C11 0.120(8) 0.085(6) 0.314(17) 0.078(8) -0.051(10) -0.014(6)
C12 0.103(7) 0.088(6) 0.192(11) 0.019(6) -0.009(7) -0.018(5)
C13 0.089(6) 0.195(10) 0.098(7) -0.048(7) 0.040(5) 0.003(7)
C14 0.133(10) 0.227(13) 0.233(14) -0.133(12) 0.086(10) 0.013(9)
C15 0.170(13) 0.37(2) 0.095(8) -0.014(11) 0.033(8) 0.026(14)
C16 0.041(3) 0.042(2) 0.063(3) 0.009(2) 0.013(3) 0.008(2)
C17 0.047(3) 0.048(3) 0.070(4) 0.002(2) 0.020(3) 0.000(2)
C18 0.068(4) 0.068(4) 0.104(5) -0.004(4) 0.044(4) -0.004(3)
C19 0.106(6) 0.082(5) 0.103(6) -0.006(4) 0.065(5) 0.010(4)
C20 0.111(6) 0.074(4) 0.082(5) -0.023(4) 0.025(5) 0.012(4)
C21 0.070(4) 0.053(3) 0.088(5) -0.004(3) 0.014(4) -0.004(3)
C22 0.060(4) 0.061(3) 0.100(5) -0.020(3) 0.032(4) -0.020(3)
C23 0.129(8) 0.152(8) 0.096(6) -0.030(6) 0.027(6) -0.078(7)
C24 0.132(8) 0.066(4) 0.150(8) -0.019(5) 0.050(7) -0.044(4)
C25 0.096(6) 0.077(5) 0.154(8) -0.033(5) 0.030(6) -0.033(4)
C26 0.214(14) 0.101(7) 0.184(12) 0.019(7) 0.039(10) -0.078(8)
C27 0.127(8) 0.083(6) 0.201(11) -0.048(6) -0.017(8) -0.016(5)
Ge1 0.0558(5) 0.0579(5) 0.0470(4) 0.0039(3) 0.0125(3) 0.0175(4)
Cl1 0.0972(16) 0.0645(11) 0.0894(15) -0.0247(10) -0.0295(13) -0.0041(10)
Ge1A 0.0229(19) 0.087(3) 0.102(4) 0.061(3) 0.008(2) -0.0008(18)
Cl1A 0.162(10) 0.134(9) 0.139(9) -0.030(8) -0.010(9) 0.009(8)

loop_
_atom_type_symbol
_atom_type_description
_atom_type_scat_dispersion_real
_atom_type_scat_dispersion_imag
_atom_type_scat_source
C C 0.0033 0.0016 'International Tables Vol C Tables 4.2.6.8 and 6.1.1.4'
H H 0.0000 0.0000 'International Tables Vol C Tables 4.2.6.8 and 6.1.1.4'
Cl Cl 0.1484 0.1585 'International Tables Vol C Tables 4.2.6.8 and 6.1.1.4'
Ge Ge 0.1547 1.8001 'International Tables Vol C Tables 4.2.6.8 and 6.1.1.4'
N N 0.0061 0.0033 'International Tables Vol C Tables 4.2.6.8 and 6.1.1.4'

loop_
_geom_angle_atom_site_label_1
_geom_angle_atom_site_label_2
_geom_angle_atom_site_label_3
_geom_angle
_geom_angle_site_symmetry_1
_geom_angle_site_symmetry_3
_geom_angle_publ_flag
C1 N1 Ge1 132.1(3) . 3_666 ?
C1 N1 Ge1 125.6(3) . . ?
C1 N1 Ge1A 124.6(3) . 3_666 ?
C1 N1 Ge1A 132.4(4) . . ?
Ge1 N1 Ge1 101.11(16) 3_666 . ?
Ge1 N1 Ge1A 91.42(19) . 3_666 ?
Ge1 N1 Ge1A 33.96(18) 3_666 3_666 ?
Ge1A N1 Ge1A 101.8(2) . 3_666 ?
C1 N2 C2 109.9(5) . . ?
C1 N2 C4 124.0(4) . . ?
C2 N2 C4 125.3(5) . . ?
C1 N3 C3 109.7(4) . . ?
C1 N3 C16 126.7(4) . . ?
C3 N3 C16 123.4(4) . . ?
N1 C1 N2 127.4(5) . . ?
N1 C1 N3 127.9(5) . . ?
N2 C1 N3 104.7(4) . . ?
N2 C2 H2 125.9 . . ?
C3 C2 N2 108.3(5) . . ?
C3 C2 H2 125.9 . . ?
N3 C3 H3 126.3 . . ?
C2 C3 N3 107.4(5) . . ?
C2 C3 H3 126.3 . . ?
C5 C4 N2 116.8(6) . . ?
C9 C4 N2 117.9(6) . . ?
C9 C4 C5 125.2(6) . . ?
C4 C5 C6 115.2(8) . . ?
C4 C5 C10 123.1(6) . . ?
C6 C5 C10 121.6(8) . . ?
C5 C6 H6 119.9 . . ?
C7 C6 C5 120.2(9) . . ?
C7 C6 H6 119.9 . . ?
C6 C7 H7 119.4 . . ?
C8 C7 C6 121.1(9) . . ?
C8 C7 H7 119.4 . . ?
C7 C8 H8 118.2 . . ?
C7 C8 C9 123.5(11) . . ?
C9 C8 H8 118.2 . . ?
C4 C9 C8 114.6(9) . . ?
C4 C9 C13 124.1(7) . . ?
C8 C9 C13 121.3(9) . . ?
C5 C10 H10 107.2 . . ?
C5 C10 C11 110.8(9) . . ?
C5 C10 C12 115.1(7) . . ?
C11 C10 H10 107.2 . . ?
C12 C10 H10 107.2 . . ?
C12 C10 C11 109.1(7) . . ?
C10 C11 H11A 109.5 . . ?
C10 C11 H11B 109.5 . . ?
C10 C11 H11C 109.5 . . ?
H11A C11 H11B 109.5 . . ?
H11A C11 H11C 109.5 . . ?
H11B C11 H11C 109.5 . . ?
C10 C12 H12A 109.5 . . ?
C10 C12 H12B 109.5 . . ?
C10 C12 H12C 109.5 . . ?
H12A C12 H12B 109.5 . . ?
H12A C12 H12C 109.5 . . ?
H12B C12 H12C 109.5 . . ?
C9 C13 H13 108.1 . . ?
C9 C13 C14 114.3(9) . . ?
C9 C13 C15 106.8(10) . . ?
C14 C13 H13 108.1 . . ?
C14 C13 C15 111.3(10) . . ?
C15 C13 H13 108.1 . . ?
C13 C14 H14A 109.5 . . ?
C13 C14 H14B 109.5 . . ?
C13 C14 H14C 109.5 . . ?
H14A C14 H14B 109.5 . . ?
H14A C14 H14C 109.5 . . ?
H14B C14 H14C 109.5 . . ?
C13 C15 H15A 109.5 . . ?
C13 C15 H15B 109.5 . . ?
C13 C15 H15C 109.5 . . ?
H15A C15 H15B 109.5 . . ?
H15A C15 H15C 109.5 . . ?
H15B C15 H15C 109.5 . . ?
C17 C16 N3 118.6(5) . . ?
C21 C16 N3 119.1(5) . . ?
C21 C16 C17 122.2(5) . . ?
C16 C17 C22 120.8(5) . . ?
C18 C17 C16 117.8(5) . . ?
C18 C17 C22 121.5(5) . . ?
C17 C18 H18 119.2 . . ?
C17 C18 C19 121.6(6) . . ?
C19 C18 H18 119.2 . . ?
C18 C19 H19 120.0 . . ?
C20 C19 C18 120.0(7) . . ?
C20 C19 H19 120.0 . . ?
C19 C20 H20 119.5 . . ?
C19 C20 C21 121.1(6) . . ?
C21 C20 H20 119.5 . . ?
C16 C21 C20 117.4(6) . . ?
C16 C21 C25 121.7(7) . . ?
C20 C21 C25 120.9(6) . . ?
C17 C22 H22 107.9 . . ?
C17 C22 C23 109.7(6) . . ?
C17 C22 C24 113.1(6) . . ?
C23 C22 H22 107.9 . . ?
C23 C22 C24 110.1(6) . . ?
C24 C22 H22 107.9 . . ?
C22 C23 H23A 109.5 . . ?
C22 C23 H23B 109.5 . . ?
C22 C23 H23C 109.5 . . ?
H23A C23 H23B 109.5 . . ?
H23A C23 H23C 109.5 . . ?
H23B C23 H23C 109.5 . . ?
C22 C24 H24A 109.5 . . ?
C22 C24 H24B 109.5 . . ?
C22 C24 H24C 109.5 . . ?
H24A C24 H24B 109.5 . . ?
H24A C24 H24C 109.5 . . ?
H24B C24 H24C 109.5 . . ?
C21 C25 H25 107.6 . . ?
C21 C25 C26 110.8(8) . . ?
C21 C25 C27 112.6(8) . . ?
C26 C25 H25 107.6 . . ?
C27 C25 H25 107.6 . . ?
C27 C25 C26 110.5(7) . . ?
C25 C26 H26A 109.5 . . ?
C25 C26 H26B 109.5 . . ?
C25 C26 H26C 109.5 . . ?
H26A C26 H26B 109.5 . . ?
H26A C26 H26C 109.5 . . ?
H26B C26 H26C 109.5 . . ?
C25 C27 H27A 109.5 . . ?
C25 C27 H27B 109.5 . . ?
C25 C27 H27C 109.5 . . ?
H27A C27 H27B 109.5 . . ?
H27A C27 H27C 109.5 . . ?
H27B C27 H27C 109.5 . . ?
N1 Ge1 N1 78.89(16) 3_666 . ?
N1 Ge1 Cl1 89.60(12) . . ?
N1 Ge1 Cl1 92.10(13) 3_666 . ?
N1 Ge1A N1 78.2(2) . 3_666 ?
N1 Ge1A Cl1A 77.8(6) 3_666 . ?
N1 Ge1A Cl1A 77.6(5) . . ?

loop_
_geom_bond_atom_site_label_1
_geom_bond_atom_site_label_2
_geom_bond_distance
_geom_bond_site_symmetry_2
_geom_bond_publ_flag
N1 C1 1.306(6) . ?
N1 Ge1 1.973(4) . ?
N1 Ge1 1.959(4) 3_666 ?
N1 Ge1A 1.981(5) 3_666 ?
N1 Ge1A 1.980(5) . ?
N2 C1 1.374(6) . ?
N2 C2 1.392(7) . ?
N2 C4 1.455(7) . ?
N3 C1 1.386(6) . ?
N3 C3 1.398(6) . ?
N3 C16 1.433(6) . ?
C2 H2 0.9500 . ?
C2 C3 1.332(9) . ?
C3 H3 0.9500 . ?
C4 C5 1.396(9) . ?
C4 C9 1.381(10) . ?
C5 C6 1.419(10) . ?
C5 C10 1.499(11) . ?
C6 H6 0.9500 . ?
C6 C7 1.361(13) . ?
C7 H7 0.9500 . ?
C7 C8 1.332(15) . ?
C8 H8 0.9500 . ?
C8 C9 1.387(11) . ?
C9 C13 1.498(12) . ?
C10 H10 1.0000 . ?
C10 C11 1.525(11) . ?
C10 C12 1.523(12) . ?
C11 H11A 0.9800 . ?
C11 H11B 0.9800 . ?
C11 H11C 0.9800 . ?
C12 H12A 0.9800 . ?
C12 H12B 0.9800 . ?
C12 H12C 0.9800 . ?
C13 H13 1.0000 . ?
C13 C14 1.509(14) . ?
C13 C15 1.594(16) . ?
C14 H14A 0.9800 . ?
C14 H14B 0.9800 . ?
C14 H14C 0.9800 . ?
C15 H15A 0.9800 . ?
C15 H15B 0.9800 . ?
C15 H15C 0.9800 . ?
C16 C17 1.393(7) . ?
C16 C21 1.388(8) . ?
C17 C18 1.369(8) . ?
C17 C22 1.511(8) . ?
C18 H18 0.9500 . ?
C18 C19 1.370(9) . ?
C19 H19 0.9500 . ?
C19 C20 1.367(10) . ?
C20 H20 0.9500 . ?
C20 C21 1.393(10) . ?
C21 C25 1.516(9) . ?
C22 H22 1.0000 . ?
C22 C23 1.523(11) . ?
C22 C24 1.528(9) . ?
C23 H23A 0.9800 . ?
C23 H23B 0.9800 . ?
C23 H23C 0.9800 . ?
C24 H24A 0.9800 . ?
C24 H24B 0.9800 . ?
C24 H24C 0.9800 . ?
C25 H25 1.0000 . ?
C25 C26 1.540(13) . ?
C25 C27 1.535(12) . ?
C26 H26A 0.9800 . ?
C26 H26B 0.9800 . ?
C26 H26C 0.9800 . ?
C27 H27A 0.9800 . ?
C27 H27B 0.9800 . ?
C27 H27C 0.9800 . ?
Ge1 Cl1 2.455(2) . ?
Ge1A Cl1A 2.537(14) . ?
